data_4087339
loop_
_publ_author_name
'Zhai, Feng'
'Solomon, Joseph B.'
'Jordan, Richard F.'

_publ_section_title
;
 Copolymerization of Ethylene with Acrylate Monomers by
 Amide-Functionalized \a-Diimine Pd Catalysts
;
_journal_issue 9
_journal_name_full Organometallics
_journal_page_first 1873
_journal_paper_doi 10.1021/acs.organomet.7b00209
_journal_volume 36
_journal_year 2017
_chemical_formula_moiety 'C57 H80 N6 O2 Pd2, 2(C F3 O3 S), 2(C H2 Cl2)'
_chemical_formula_sum 'C61 H84 Cl4 F6 N6 O8 Pd2 S2'
_chemical_formula_weight 1562.06
_space_group_crystal_system monoclinic
_space_group_IT_number 14
_space_group_name_Hall '-P 2yn'
_space_group_name_H-M_alt 'P 1 21/n 1'
_symmetry_space_group_name_Hall '-P 2yn'
_symmetry_space_group_name_H-M 'P 1 21/n 1'
_atom_sites_solution_hydrogens geom
_atom_sites_solution_primary dual
_atom_sites_solution_secondary difmap
_audit_creation_date 2016-05-05
_audit_creation_method
;
Olex2 1.2
(compiled 2016.02.19 svn.r3266 for OlexSys, GUI svn.r5155)
;
_cell_angle_alpha 90
_cell_angle_beta 101.408(2)
_cell_angle_gamma 90
_cell_formula_units_Z 4
_cell_length_a 15.5396(8)
_cell_length_b 20.2487(10)
_cell_length_c 25.5041(13)
_cell_measurement_reflns_used 9056
_cell_measurement_temperature 100(2)
_cell_measurement_theta_max 25.83
_cell_measurement_theta_min 2.42
_cell_volume 7866.5(7)
_computing_cell_refinement 'SAINT V.8.35A (Bruker AXS Inc., 2013)'
_computing_data_collection 'APEX3 v.2015.9-0 (Bruker AXS Inc., 2015)'
_computing_data_reduction 'SAINT V.8.35A (Bruker AXS Inc., 2013)'
_computing_molecular_graphics
;
OLEX2: a complete structure solution, refinement and analysis program 
Dolomanov et al., 2009

Mercury: visualization and analysis of crystal structures
Macrae, et al., 2006

O. V. Dolomanov, L. J. Bourhis, R. J. Gildea, J. A. K. Howard and H. Puschmann.
J. Appl. Cryst. (2009). 42, 339-341;

C. F. Macrae, P. R. Edgington, P. McCabe, E. Pidcock, G. P. Shields, R. Taylor,
M. Towler and J. van de Streek, J. Appl. Cryst. (2006). 39, 453-457.
;
_computing_publication_material
;
 APEX3 v.2015.5-2 (Bruker AXS Inc., 2015)
 OLEX2 (Dolomanov et al., 2009)
;
_computing_structure_refinement 'XL-2014/7 (Sheldrick, 2015b)'
_computing_structure_solution 'XT 2014/5 (Sheldrick, 2015a)'
_diffrn_ambient_temperature 100(2)
_diffrn_detector_area_resol_mean 10.4167
_diffrn_measured_fraction_theta_full 0.998
_diffrn_measured_fraction_theta_max 0.982
_diffrn_measurement_device_type 'Bruker D8 Venture PHOTON 100 CMOS'
_diffrn_measurement_method 'omega and phi scans'
_diffrn_radiation_monochromator mirrors
_diffrn_radiation_type MoK\a
_diffrn_radiation_wavelength 0.71073
_diffrn_reflns_av_R_equivalents 0.0742
_diffrn_reflns_av_unetI/netI 0.0755
_diffrn_reflns_Laue_measured_fraction_full 0.998
_diffrn_reflns_Laue_measured_fraction_max 0.982
_diffrn_reflns_limit_h_max 19
_diffrn_reflns_limit_h_min -17
_diffrn_reflns_limit_k_max 25
_diffrn_reflns_limit_k_min -25
_diffrn_reflns_limit_l_max 27
_diffrn_reflns_limit_l_min -31
_diffrn_reflns_number 84906
_diffrn_reflns_point_group_measured_fraction_full 0.998
_diffrn_reflns_point_group_measured_fraction_max 0.982
_diffrn_reflns_theta_full 25.242
_diffrn_reflns_theta_max 26.435
_diffrn_reflns_theta_min 2.170
_diffrn_source 'INCOATEC ImuS micro-focus source'
_diffrn_standards_number 0
_exptl_absorpt_coefficient_mu 0.709
_exptl_absorpt_correction_T_max 0.7454
_exptl_absorpt_correction_T_min 0.6698
_exptl_absorpt_correction_type multi-scan
_exptl_absorpt_process_details
;
SADABS-2014/5 (Bruker,2014/5) was used for absorption correction.
wR2(int) was 0.0669 before and 0.0553 after correction.
The Ratio of minimum to maximum transmission is 0.8986.
The \l/2 correction factor is 0.00150.
;
_exptl_crystal_colour brown
_exptl_crystal_colour_primary brown
_exptl_crystal_density_diffrn 1.319
_exptl_crystal_description plate
_exptl_crystal_F_000 3208
_exptl_crystal_size_max 0.26
_exptl_crystal_size_mid 0.16
_exptl_crystal_size_min 0.14
_refine_diff_density_max 0.980
_refine_diff_density_min -0.852
_refine_diff_density_rms 0.087
_refine_ls_extinction_method none
_refine_ls_goodness_of_fit_ref 1.026
_refine_ls_hydrogen_treatment constr
_refine_ls_matrix_type full
_refine_ls_number_parameters 870
_refine_ls_number_reflns 15907
_refine_ls_number_restraints 48
_refine_ls_restrained_S_all 1.025
_refine_ls_R_factor_all 0.1056
_refine_ls_R_factor_gt 0.0512
_refine_ls_shift/su_max 0.002
_refine_ls_shift/su_mean 0.000
_refine_ls_structure_factor_coef Fsqd
_refine_ls_weighting_details 'w=1/[\s^2^(Fo^2^)+(0.0429P)^2^+12.8697P] where P=(Fo^2^+2Fc^2^)/3'
_refine_ls_weighting_scheme calc
_refine_ls_wR_factor_gt 0.1011
_refine_ls_wR_factor_ref 0.1175
_reflns_Friedel_coverage 0.000
_reflns_number_gt 9967
_reflns_number_total 15907
_reflns_threshold_expression 'I > 2\s(I)'
_cod_data_source_file om7b00209_si_005.cif
_cod_data_source_block 0222_feng_sq
_cod_database_code 4087339
_shelx_space_group_comment
;
The symmetry employed for this shelxl refinement is uniquely defined
by the following loop, which should always be used as a source of
symmetry information in preference to the above space-group names.
They are only intended as comments.
;
_shelx_estimated_absorpt_t_max 0.907
_shelx_estimated_absorpt_t_min 0.837
_olex2_refinement_description
;
1. Fixed Uiso
 At 1.2 times of:
  All C(H) groups, All C(H,H) groups
 At 1.5 times of:
  All C(H,H,H) groups
2. Restrained distances
 F3-C59 = F1-C59 = F2-C59
 1.33 with sigma of 0.01
 F2A-C59A = F1A-C59A = F3A-C59A
 1.33 with sigma of 0.005
 F4-C58
 1.33 with sigma of 0.01
 S2-C58A \\sim S2-C58
 with sigma of 0.02
 F4-C58 \\sim F5-C58 \\sim F6-C58 \\sim F4A-C58A \\sim F6A-C58A \\sim F5A-C58A
 with sigma of 0.02
 Cl2A-C60A \\sim Cl1A-C60A \\sim Cl1-C60 \\sim Cl2-C60
 with sigma of 0.02
3. Uiso/Uaniso restraints and constraints
Uanis(C59) = Uanis(C59A)
Uanis(S1A) = Uanis(S1)
Uanis(F1A) = Uanis(F1)
Uanis(F2A) = Uanis(F2)
Uanis(F3) = Uanis(F3A)
Uanis(O3A) = Uanis(O3)
Uanis(O5A) = Uanis(O5)
Uanis(O4A) = Uanis(O4)
Uanis(F5A) = Uanis(F5)
Uanis(F6A) = Uanis(F6)
Uanis(F4A) = Uanis(F4)
Uanis(C58A) = Uanis(C58)
Uanis(C60A) = Uanis(C60)
Uanis(Cl1) = Uanis(Cl1A)
Uanis(Cl2A) = Uanis(Cl2)
4. Same fragment restrains
{S1, F1, F2, F3, O3, O4, O5, C59} sigma for 1-2: 0.01, 1-3: 0.02
as
{S1A, F1A, F2A, F3A, O3A, O4A, O5A, C59A}
5. Others
 Sof(S1A)=Sof(F1A)=Sof(F2A)=Sof(F3A)=Sof(O3A)=Sof(O4A)=Sof(O5A)=Sof(C59A)=1-
 FVAR(1)
 Sof(S1)=Sof(F1)=Sof(F2)=Sof(F3)=Sof(O3)=Sof(O4)=Sof(O5)=Sof(C59)=FVAR(1)
 Sof(C58)=Sof(F4)=Sof(F5)=Sof(F6)=1-FVAR(2)
 Sof(C58A)=Sof(F4A)=Sof(F5A)=Sof(F6A)=FVAR(2)
 Sof(Cl1A)=Sof(C60A)=Sof(H60C)=Sof(H60D)=Sof(Cl2A)=1-FVAR(3)
 Sof(Cl1)=Sof(C60)=Sof(H60A)=Sof(H60B)=Sof(Cl2)=FVAR(3)
6.a Ternary CH refined with riding coordinates:
 C8(H8), C20(H20), C29(H29), C32(H32), C39(H39), C52(H52)
6.b Secondary CH2 refined with riding coordinates:
 C1(H1A,H1B), C61(H61A,H61B), C60(H60A,H60B), C60A(H60C,H60D)
6.c Aromatic/amide H refined with riding coordinates:
 C10(H10), C11(H11), C12(H12), C22(H22), C23(H23), C24(H24), C34(H34),
 C35(H35), C36(H36), C48(H48), C49(H49), C50(H50)
6.d Idealised Me refined as rotating group:
 C3(H3A,H3B,H3C), C5(H5A,H5B,H5C), C6(H6A,H6B,H6C), C7(H7A,H7B,H7C), C16(H16A,
 H16B,H16C), C17(H17A,H17B,H17C), C18(H18A,H18B,H18C), C19(H19A,H19B,H19C),
 C27(H27A,H27B,H27C), C28(H28A,H28B,H28C), C30(H30A,H30B,H30C), C31(H31A,H31B,
 H31C), C40(H40A,H40B,H40C), C41(H41A,H41B,H41C), C42(H42A,H42B,H42C), C45(H45A,
 H45B,H45C), C53(H53A,H53B,H53C), C54(H54A,H54B,H54C), C56(H56A,H56B,H56C),
 C57(H57A,H57B,H57C)
;
_shelx_shelxl_version_number 2014/7
_olex2_submission_special_instructions 'No special instructions were received'

loop_
_space_group_symop_operation_xyz
'x, y, z'
'-x+1/2, y+1/2, -z+1/2'
'-x, -y, -z'
'x-1/2, -y-1/2, z-1/2'

loop_
_atom_site_label
_atom_site_type_symbol
_atom_site_fract_x
_atom_site_fract_y
_atom_site_fract_z
_atom_site_U_iso_or_equiv
_atom_site_adp_type
_atom_site_occupancy
_atom_site_site_symmetry_order
_atom_site_calc_flag
_atom_site_refinement_flags_posn
_atom_site_refinement_flags_occupancy
_atom_site_disorder_assembly
_atom_site_disorder_group
Pd1 Pd 0.28833(2) 0.67928(2) 0.59907(2) 0.02852(9) Uani 1 1 d . . . .
Pd2 Pd 0.47650(2) 0.67344(2) 0.65802(2) 0.02359(9) Uani 1 1 d . . . .
O1 O 0.49543(18) 0.72665(14) 0.59178(10) 0.0350(7) Uani 1 1 d . . . .
O2 O 0.26362(19) 0.68380(15) 0.67575(11) 0.0400(8) Uani 1 1 d . . . .
N1 N 0.1857(2) 0.74890(17) 0.56751(13) 0.0340(9) Uani 1 1 d . . . .
N2 N 0.3013(2) 0.68843(17) 0.52291(12) 0.0310(8) Uani 1 1 d . . . .
N3 N 0.5078(2) 0.7786(2) 0.51718(14) 0.0458(10) Uani 1 1 d . . . .
N4 N 0.5780(2) 0.72543(16) 0.71217(12) 0.0265(8) Uani 1 1 d . . . .
N5 N 0.4661(2) 0.63634(16) 0.72944(12) 0.0251(8) Uani 1 1 d . . . .
N6 N 0.2608(2) 0.68941(19) 0.76249(13) 0.0358(9) Uani 1 1 d . . . .
C1 C 0.3849(2) 0.6144(2) 0.61701(14) 0.0273(9) Uani 1 1 d . . . .
H1A H 0.4025 0.5963 0.5846 0.033 Uiso 1 1 calc R . . .
H1B H 0.3698 0.5778 0.6393 0.033 Uiso 1 1 calc R . . .
C2 C 0.1817(3) 0.7626(2) 0.51808(17) 0.0332(10) Uani 1 1 d . . . .
C3 C 0.1124(3) 0.8034(2) 0.48316(18) 0.0455(12) Uani 1 1 d . . . .
H3A H 0.1402 0.8398 0.4674 0.068 Uiso 1 1 calc GR . . .
H3B H 0.0723 0.8215 0.5047 0.068 Uiso 1 1 calc GR . . .
H3C H 0.0794 0.7757 0.4546 0.068 Uiso 1 1 calc GR . . .
C4 C 0.2493(3) 0.7302(2) 0.49343(15) 0.0319(10) Uani 1 1 d . . . .
C5 C 0.2506(3) 0.7425(2) 0.43591(16) 0.0422(12) Uani 1 1 d . . . .
H5A H 0.3038 0.7231 0.4271 0.063 Uiso 1 1 calc GR . . .
H5B H 0.2499 0.7901 0.4292 0.063 Uiso 1 1 calc GR . . .
H5C H 0.1987 0.7222 0.4136 0.063 Uiso 1 1 calc GR . . .
C6 C 0.2335(4) 0.5078(4) 0.5003(3) 0.100(3) Uani 1 1 d . . . .
H6A H 0.2653 0.4714 0.4873 0.150 Uiso 1 1 calc GR . . .
H6B H 0.1722 0.4949 0.4984 0.150 Uiso 1 1 calc GR . . .
H6C H 0.2608 0.5178 0.5375 0.150 Uiso 1 1 calc GR . . .
C7 C 0.1967(4) 0.5532(3) 0.4072(2) 0.080(2) Uani 1 1 d . . . .
H7A H 0.1994 0.5926 0.3852 0.120 Uiso 1 1 calc GR . . .
H7B H 0.1353 0.5400 0.4044 0.120 Uiso 1 1 calc GR . . .
H7C H 0.2294 0.5172 0.3945 0.120 Uiso 1 1 calc GR . . .
C8 C 0.2373(3) 0.5688(3) 0.46568(19) 0.0551(14) Uani 1 1 d . . . .
H8 H 0.2022 0.6048 0.4783 0.066 Uiso 1 1 calc R . . .
C9 C 0.3316(3) 0.5915(2) 0.47278(16) 0.0411(12) Uani 1 1 d . . . .
C10 C 0.3937(4) 0.5534(2) 0.45372(17) 0.0507(14) Uani 1 1 d . . . .
H10 H 0.3752 0.5138 0.4349 0.061 Uiso 1 1 calc R . . .
C11 C 0.4804(4) 0.5711(3) 0.46124(18) 0.0531(14) Uani 1 1 d . . . .
H11 H 0.5206 0.5442 0.4472 0.064 Uiso 1 1 calc R . . .
C12 C 0.5093(3) 0.6280(3) 0.48911(16) 0.0439(12) Uani 1 1 d . . . .
H12 H 0.5695 0.6401 0.4945 0.053 Uiso 1 1 calc R . . .
C13 C 0.4503(3) 0.6673(2) 0.50931(15) 0.0339(10) Uani 1 1 d . . . .
C14 C 0.3615(3) 0.6493(2) 0.50008(15) 0.0309(10) Uani 1 1 d . . . .
C15 C 0.4847(3) 0.7262(2) 0.54164(17) 0.0345(11) Uani 1 1 d . . . .
C16 C 0.5468(4) 0.8351(3) 0.5484(2) 0.0663(17) Uani 1 1 d . . . .
H16A H 0.5006 0.8665 0.5526 0.099 Uiso 1 1 calc GR . . .
H16B H 0.5887 0.8568 0.5300 0.099 Uiso 1 1 calc GR . . .
H16C H 0.5774 0.8201 0.5838 0.099 Uiso 1 1 calc GR . . .
C17 C 0.4973(4) 0.7849(3) 0.45867(18) 0.0635(16) Uani 1 1 d . . . .
H17A H 0.4673 0.7457 0.4414 0.095 Uiso 1 1 calc GR . . .
H17B H 0.5552 0.7889 0.4492 0.095 Uiso 1 1 calc GR . . .
H17C H 0.4624 0.8243 0.4465 0.095 Uiso 1 1 calc GR . . .
C18 C 0.2785(3) 0.8756(3) 0.6370(2) 0.0674(16) Uani 1 1 d . . . .
H18A H 0.2733 0.8844 0.6741 0.101 Uiso 1 1 calc GR . . .
H18B H 0.3221 0.9055 0.6270 0.101 Uiso 1 1 calc GR . . .
H18C H 0.2970 0.8298 0.6339 0.101 Uiso 1 1 calc GR . . .
C19 C 0.1649(4) 0.9593(3) 0.6039(3) 0.087(2) Uani 1 1 d . . . .
H19A H 0.1057 0.9661 0.5828 0.130 Uiso 1 1 calc GR . . .
H19B H 0.2066 0.9872 0.5898 0.130 Uiso 1 1 calc GR . . .
H19C H 0.1659 0.9709 0.6413 0.130 Uiso 1 1 calc GR . . .
C20 C 0.1908(3) 0.8867(2) 0.6004(2) 0.0540(14) Uani 1 1 d . . . .
H20 H 0.1980 0.8779 0.5630 0.065 Uiso 1 1 calc R . . .
C21 C 0.1233(3) 0.8387(2) 0.61330(19) 0.0457(12) Uani 1 1 d . . . .
C22 C 0.0617(3) 0.8565(3) 0.6435(2) 0.0582(15) Uani 1 1 d . . . .
H22 H 0.0603 0.9008 0.6554 0.070 Uiso 1 1 calc R . . .
C23 C 0.0031(3) 0.8123(3) 0.6567(2) 0.0584(15) Uani 1 1 d . . . .
H23 H -0.0376 0.8261 0.6778 0.070 Uiso 1 1 calc R . . .
C24 C 0.0029(3) 0.7479(3) 0.6397(2) 0.0502(13) Uani 1 1 d . . . .
H24 H -0.0382 0.7176 0.6491 0.060 Uiso 1 1 calc R . . .
C25 C 0.0619(3) 0.7266(2) 0.60905(17) 0.0390(11) Uani 1 1 d . . . .
C26 C 0.1214(3) 0.7729(2) 0.59634(17) 0.0377(11) Uani 1 1 d . . . .
C27 C 0.0422(4) 0.6058(3) 0.6292(2) 0.0649(16) Uani 1 1 d . . . .
H27A H 0.0792 0.6156 0.6641 0.097 Uiso 1 1 calc GR . . .
H27B H 0.0560 0.5615 0.6177 0.097 Uiso 1 1 calc GR . . .
H27C H -0.0197 0.6077 0.6320 0.097 Uiso 1 1 calc GR . . .
C28 C -0.0066(4) 0.6488(3) 0.5367(2) 0.0746(19) Uani 1 1 d . . . .
H28A H -0.0655 0.6592 0.5427 0.112 Uiso 1 1 calc GR . . .
H28B H -0.0055 0.6034 0.5236 0.112 Uiso 1 1 calc GR . . .
H28C H 0.0086 0.6793 0.5101 0.112 Uiso 1 1 calc GR . . .
C29 C 0.0595(3) 0.6559(2) 0.58884(19) 0.0454(12) Uani 1 1 d . . . .
H29 H 0.1187 0.6460 0.5810 0.054 Uiso 1 1 calc R . . .
C30 C 0.4986(4) 0.8877(3) 0.6885(3) 0.097(3) Uani 1 1 d . . . .
H30A H 0.5143 0.9184 0.6622 0.145 Uiso 1 1 calc GR . . .
H30B H 0.4562 0.9087 0.7069 0.145 Uiso 1 1 calc GR . . .
H30C H 0.4724 0.8478 0.6701 0.145 Uiso 1 1 calc GR . . .
C31 C 0.6195(4) 0.9291(3) 0.7592(2) 0.0632(16) Uani 1 1 d . . . .
H31A H 0.6739 0.9166 0.7836 0.095 Uiso 1 1 calc GR . . .
H31B H 0.5779 0.9473 0.7797 0.095 Uiso 1 1 calc GR . . .
H31C H 0.6324 0.9626 0.7341 0.095 Uiso 1 1 calc GR . . .
C32 C 0.5798(3) 0.8693(2) 0.7286(2) 0.0477(13) Uani 1 1 d . . . .
H32 H 0.5620 0.8378 0.7547 0.057 Uiso 1 1 calc R . . .
C33 C 0.6440(3) 0.8332(2) 0.70014(18) 0.0384(11) Uani 1 1 d . . . .
C34 C 0.7042(3) 0.8684(2) 0.6774(2) 0.0452(13) Uani 1 1 d . . . .
H34 H 0.7057 0.9152 0.6801 0.054 Uiso 1 1 calc R . . .
C35 C 0.7613(3) 0.8370(2) 0.65112(19) 0.0451(12) Uani 1 1 d . . . .
H35 H 0.8013 0.8623 0.6355 0.054 Uiso 1 1 calc R . . .
C36 C 0.7613(3) 0.7693(2) 0.64712(17) 0.0394(11) Uani 1 1 d . . . .
H36 H 0.8017 0.7482 0.6291 0.047 Uiso 1 1 calc R . . .
C37 C 0.7026(3) 0.7314(2) 0.66914(16) 0.0311(10) Uani 1 1 d . . . .
C38 C 0.6435(3) 0.7648(2) 0.69479(16) 0.0295(10) Uani 1 1 d . . . .
C39 C 0.7037(3) 0.6566(2) 0.66658(17) 0.0365(11) Uani 1 1 d . . . .
H39 H 0.6444 0.6407 0.6707 0.044 Uiso 1 1 calc R . . .
C40 C 0.7703(4) 0.6284(2) 0.7125(2) 0.0600(15) Uani 1 1 d . . . .
H40A H 0.8292 0.6434 0.7097 0.090 Uiso 1 1 calc GR . . .
H40B H 0.7681 0.5801 0.7110 0.090 Uiso 1 1 calc GR . . .
H40C H 0.7569 0.6436 0.7465 0.090 Uiso 1 1 calc GR . . .
C41 C 0.7196(4) 0.6313(3) 0.6135(2) 0.0655(16) Uani 1 1 d . . . .
H41A H 0.6786 0.6527 0.5843 0.098 Uiso 1 1 calc GR . . .
H41B H 0.7104 0.5834 0.6116 0.098 Uiso 1 1 calc GR . . .
H41C H 0.7800 0.6413 0.6103 0.098 Uiso 1 1 calc GR . . .
C42 C 0.6491(3) 0.7343(2) 0.80709(16) 0.0363(11) Uani 1 1 d . . . .
H42A H 0.6924 0.7615 0.7937 0.054 Uiso 1 1 calc GR . . .
H42B H 0.6786 0.6963 0.8267 0.054 Uiso 1 1 calc GR . . .
H42C H 0.6208 0.7608 0.8311 0.054 Uiso 1 1 calc GR . . .
C43 C 0.5817(3) 0.71061(19) 0.76132(15) 0.0271(9) Uani 1 1 d . . . .
C44 C 0.5155(2) 0.6613(2) 0.77158(15) 0.0273(9) Uani 1 1 d . . . .
C45 C 0.5154(3) 0.6386(2) 0.82719(15) 0.0373(11) Uani 1 1 d . . . .
H45A H 0.4667 0.6077 0.8268 0.056 Uiso 1 1 calc GR . . .
H45B H 0.5083 0.6767 0.8496 0.056 Uiso 1 1 calc GR . . .
H45C H 0.5710 0.6164 0.8417 0.056 Uiso 1 1 calc GR . . .
C46 C 0.4111(3) 0.5808(2) 0.73404(14) 0.0280(9) Uani 1 1 d . . . .
C47 C 0.4485(3) 0.5179(2) 0.73728(15) 0.0315(10) Uani 1 1 d . . . .
C48 C 0.3920(3) 0.4648(2) 0.73672(17) 0.0447(12) Uani 1 1 d . . . .
H48 H 0.4154 0.4213 0.7389 0.054 Uiso 1 1 calc R . . .
C49 C 0.3032(3) 0.4731(3) 0.73310(18) 0.0501(13) Uani 1 1 d . . . .
H49 H 0.2665 0.4355 0.7328 0.060 Uiso 1 1 calc R . . .
C50 C 0.2674(3) 0.5352(3) 0.72995(17) 0.0446(12) Uani 1 1 d . . . .
H50 H 0.2061 0.5407 0.7280 0.054 Uiso 1 1 calc R . . .
C51 C 0.3212(3) 0.5902(2) 0.72955(15) 0.0315(10) Uani 1 1 d . . . .
C52 C 0.5453(3) 0.5083(2) 0.73713(16) 0.0360(11) Uani 1 1 d . . . .
H52 H 0.5765 0.5502 0.7501 0.043 Uiso 1 1 calc R . . .
C53 C 0.5869(3) 0.4527(2) 0.7737(2) 0.0537(14) Uani 1 1 d . . . .
H53A H 0.5748 0.4594 0.8096 0.081 Uiso 1 1 calc GR . . .
H53B H 0.6505 0.4526 0.7756 0.081 Uiso 1 1 calc GR . . .
H53C H 0.5623 0.4103 0.7595 0.081 Uiso 1 1 calc GR . . .
C54 C 0.5577(3) 0.4963(2) 0.67955(18) 0.0476(12) Uani 1 1 d . . . .
H54A H 0.5249 0.4569 0.6651 0.071 Uiso 1 1 calc GR . . .
H54B H 0.6202 0.4899 0.6795 0.071 Uiso 1 1 calc GR . . .
H54C H 0.5359 0.5346 0.6573 0.071 Uiso 1 1 calc GR . . .
C55 C 0.2808(3) 0.6573(2) 0.72124(16) 0.0339(11) Uani 1 1 d . . . .
C56 C 0.2779(3) 0.6645(3) 0.81758(16) 0.0442(12) Uani 1 1 d . . . .
H56A H 0.3036 0.6202 0.8185 0.066 Uiso 1 1 calc GR . . .
H56B H 0.2227 0.6625 0.8306 0.066 Uiso 1 1 calc GR . . .
H56C H 0.3189 0.6941 0.8405 0.066 Uiso 1 1 calc GR . . .
C57 C 0.2228(3) 0.7553(3) 0.75460(18) 0.0501(13) Uani 1 1 d . . . .
H57A H 0.2698 0.7880 0.7565 0.075 Uiso 1 1 calc GR . . .
H57B H 0.1893 0.7645 0.7826 0.075 Uiso 1 1 calc GR . . .
H57C H 0.1836 0.7577 0.7194 0.075 Uiso 1 1 calc GR . . .
S2 S 0.45985(8) 0.81248(6) 0.86696(5) 0.0427(3) Uani 1 1 d D . . .
O6 O 0.4401(2) 0.79368(18) 0.81157(12) 0.0545(9) Uani 1 1 d . . . .
O7 O 0.5504(2) 0.82316(16) 0.88911(13) 0.0504(9) Uani 1 1 d . . . .
O8 O 0.4154(2) 0.7746(2) 0.90110(14) 0.0666(11) Uani 1 1 d . . . .
S1 S 0.30000(16) 0.92133(15) 0.37508(13) 0.0474(7) Uani 0.827(5) 1 d D P A 1
F1 F 0.3313(5) 0.9115(4) 0.4793(2) 0.136(3) Uani 0.827(5) 1 d D P A 1
F2 F 0.3063(5) 1.0118(3) 0.4484(4) 0.131(3) Uani 0.827(5) 1 d D P A 1
F3 F 0.4288(3) 0.9618(3) 0.4495(3) 0.112(2) Uani 0.827(5) 1 d D P A 1
O3 O 0.3475(4) 0.8614(3) 0.3733(3) 0.0429(11) Uani 0.827(5) 1 d D P A 1
O4 O 0.2097(4) 0.9108(4) 0.3775(3) 0.105(3) Uani 0.827(5) 1 d D P A 1
O5 O 0.3201(4) 0.9713(2) 0.3408(2) 0.0842(18) Uani 0.827(5) 1 d D P A 1
C59 C 0.3433(4) 0.9533(3) 0.4410(3) 0.086(3) Uani 0.827(5) 1 d D P A 1
S1A S 0.2784(10) 0.9224(8) 0.3780(7) 0.0474(7) Uani 0.173(5) 1 d D P A 2
F1A F 0.375(2) 0.9457(18) 0.4720(8) 0.136(3) Uani 0.173(5) 1 d D P A 2
F2A F 0.288(2) 1.0256(17) 0.4395(17) 0.131(3) Uani 0.173(5) 1 d D P A 2
F3A F 0.4068(14) 1.0045(12) 0.4102(10) 0.112(2) Uani 0.173(5) 1 d D P A 2
O3A O 0.341(2) 0.8741(14) 0.3705(14) 0.0429(11) Uani 0.173(5) 1 d D P A 2
O4A O 0.2119(18) 0.8987(18) 0.4048(13) 0.105(3) Uani 0.173(5) 1 d D P A 2
O5A O 0.2470(19) 0.9641(10) 0.3342(8) 0.0842(18) Uani 0.173(5) 1 d D P A 2
C59A C 0.3397(13) 0.9774(12) 0.4273(9) 0.086(3) Uani 0.173(5) 1 d D P A 2
Cl3 Cl 0.38817(15) 1.07097(13) 0.61028(12) 0.1340(9) Uani 1 1 d . . . .
Cl4 Cl 0.44863(15) 1.08133(12) 0.72490(10) 0.1296(9) Uani 1 1 d . . . .
C61 C 0.4768(5) 1.0809(4) 0.6625(3) 0.106(3) Uani 1 1 d . . . .
H61A H 0.5065 1.1230 0.6575 0.128 Uiso 1 1 calc R . . .
H61B H 0.5191 1.0447 0.6612 0.128 Uiso 1 1 calc R . . .
C58A C 0.4030(7) 0.8908(5) 0.8686(5) 0.068(3) Uani 0.657(12) 1 d D P B 1
F4A F 0.4257(8) 0.9309(4) 0.8330(3) 0.087(3) Uani 0.657(12) 1 d D P B 1
F5A F 0.425(3) 0.923(2) 0.9149(9) 0.100(6) Uani 0.657(12) 1 d D P B 1
F6A F 0.3155(6) 0.8803(5) 0.8568(3) 0.096(3) Uani 0.657(12) 1 d D P B 1
C58 C 0.4335(12) 0.9013(8) 0.8638(11) 0.068(3) Uani 0.343(12) 1 d D P B 2
F4 F 0.4779(14) 0.9410(9) 0.8368(7) 0.087(3) Uani 0.343(12) 1 d D P B 2
F5 F 0.442(6) 0.919(5) 0.9151(18) 0.100(6) Uani 0.343(12) 1 d D P B 2
F6 F 0.3478(12) 0.9101(11) 0.8438(7) 0.096(3) Uani 0.343(12) 1 d D P B 2
Cl1 Cl 0.37128(13) 0.66816(9) 0.34201(8) 0.0654(5) Uani 0.887(3) 1 d D P C 1
C60 C 0.3749(3) 0.7315(3) 0.2969(2) 0.0540(17) Uani 0.887(3) 1 d D P C 1
H60A H 0.3517 0.7723 0.3105 0.065 Uiso 0.887(3) 1 calc R P C 1
H60B H 0.3362 0.7202 0.2624 0.065 Uiso 0.887(3) 1 calc R P C 1
Cl2 Cl 0.48038(15) 0.74678(12) 0.28621(11) 0.1042(9) Uani 0.887(3) 1 d D P C 1
Cl1A Cl 0.3647(12) 0.6774(9) 0.3177(6) 0.0654(5) Uani 0.113(3) 1 d D P C 2
C60A C 0.4209(15) 0.7470(17) 0.305(2) 0.0540(17) Uani 0.113(3) 1 d D P C 2
H60C H 0.4042 0.7858 0.3243 0.065 Uiso 0.113(3) 1 calc R P C 2
H60D H 0.4101 0.7569 0.2662 0.065 Uiso 0.113(3) 1 calc R P C 2
Cl2A Cl 0.5295(12) 0.7248(10) 0.3289(9) 0.1042(9) Uani 0.113(3) 1 d D P C 2

loop_
_atom_site_aniso_label
_atom_site_aniso_U_11
_atom_site_aniso_U_22
_atom_site_aniso_U_33
_atom_site_aniso_U_23
_atom_site_aniso_U_13
_atom_site_aniso_U_12
Pd1 0.02464(17) 0.0390(2) 0.01791(16) -0.00040(15) -0.00553(13) 0.00481(15)
Pd2 0.02337(16) 0.02852(17) 0.01547(15) -0.00073(13) -0.00442(12) 0.00100(14)
O1 0.0366(17) 0.0420(18) 0.0229(15) 0.0070(13) -0.0030(13) -0.0041(14)
O2 0.0360(17) 0.055(2) 0.0278(16) 0.0020(15) 0.0032(13) 0.0171(15)
N1 0.0254(19) 0.043(2) 0.030(2) 0.0005(17) -0.0045(16) 0.0023(17)
N2 0.0278(19) 0.041(2) 0.0196(17) -0.0019(16) -0.0072(15) 0.0016(17)
N3 0.042(2) 0.057(3) 0.033(2) 0.017(2) -0.0058(18) -0.010(2)
N4 0.0246(18) 0.0269(19) 0.0254(19) -0.0046(15) -0.0012(15) 0.0031(15)
N5 0.0248(18) 0.0306(19) 0.0183(17) -0.0009(15) -0.0002(14) 0.0029(15)
N6 0.0248(19) 0.059(3) 0.0227(18) -0.0031(18) 0.0027(15) -0.0021(18)
C1 0.027(2) 0.034(2) 0.017(2) -0.0007(17) -0.0046(17) 0.0016(19)
C2 0.023(2) 0.039(3) 0.031(2) 0.000(2) -0.0097(18) 0.003(2)
C3 0.041(3) 0.050(3) 0.040(3) 0.008(2) -0.008(2) 0.011(2)
C4 0.028(2) 0.039(3) 0.023(2) 0.001(2) -0.0078(18) -0.002(2)
C5 0.041(3) 0.050(3) 0.029(2) 0.008(2) -0.008(2) 0.004(2)
C6 0.091(5) 0.122(6) 0.071(4) 0.015(4) -0.024(4) -0.052(5)
C7 0.082(4) 0.068(4) 0.064(4) -0.029(3) -0.046(3) 0.024(3)
C8 0.055(3) 0.059(3) 0.041(3) -0.017(3) -0.016(3) -0.006(3)
C9 0.052(3) 0.046(3) 0.018(2) -0.003(2) -0.009(2) 0.010(2)
C10 0.071(4) 0.047(3) 0.025(2) -0.007(2) -0.012(2) 0.014(3)
C11 0.066(4) 0.066(4) 0.026(2) 0.005(3) 0.005(3) 0.031(3)
C12 0.043(3) 0.064(3) 0.022(2) 0.010(2) 0.000(2) 0.014(3)
C13 0.039(3) 0.045(3) 0.016(2) 0.008(2) 0.0012(18) 0.010(2)
C14 0.036(3) 0.040(2) 0.0129(19) 0.0015(18) -0.0032(18) 0.006(2)
C15 0.023(2) 0.049(3) 0.028(2) 0.013(2) -0.0055(18) 0.005(2)
C16 0.067(4) 0.069(4) 0.053(3) 0.024(3) -0.011(3) -0.026(3)
C17 0.063(4) 0.090(4) 0.033(3) 0.033(3) -0.003(2) -0.014(3)
C18 0.042(3) 0.073(4) 0.080(4) -0.007(3) -0.006(3) -0.008(3)
C19 0.066(4) 0.057(4) 0.133(6) -0.001(4) 0.007(4) 0.006(3)
C20 0.046(3) 0.047(3) 0.064(3) -0.006(3) -0.003(3) 0.002(3)
C21 0.035(3) 0.048(3) 0.048(3) -0.006(2) -0.008(2) 0.007(2)
C22 0.043(3) 0.061(4) 0.067(4) -0.021(3) 0.003(3) 0.014(3)
C23 0.034(3) 0.079(4) 0.063(4) -0.018(3) 0.011(3) 0.014(3)
C24 0.029(3) 0.064(4) 0.057(3) -0.010(3) 0.005(2) 0.004(2)
C25 0.025(2) 0.053(3) 0.034(3) -0.002(2) -0.005(2) 0.006(2)
C26 0.025(2) 0.055(3) 0.029(2) -0.001(2) -0.0049(19) 0.015(2)
C27 0.066(4) 0.061(4) 0.063(4) 0.009(3) 0.002(3) 0.003(3)
C28 0.095(5) 0.061(4) 0.053(3) 0.001(3) -0.022(3) -0.014(3)
C29 0.035(3) 0.051(3) 0.048(3) -0.004(2) 0.004(2) 0.000(2)
C30 0.052(4) 0.107(5) 0.110(5) -0.068(5) -0.035(4) 0.040(4)
C31 0.066(4) 0.054(3) 0.061(4) -0.020(3) -0.008(3) -0.001(3)
C32 0.039(3) 0.032(3) 0.067(3) -0.007(2) -0.001(3) 0.005(2)
C33 0.030(2) 0.033(3) 0.044(3) 0.002(2) -0.012(2) 0.001(2)
C34 0.030(3) 0.034(3) 0.062(3) 0.007(2) -0.013(2) -0.009(2)
C35 0.025(2) 0.053(3) 0.052(3) 0.009(3) -0.005(2) -0.012(2)
C36 0.026(2) 0.051(3) 0.037(3) 0.000(2) -0.002(2) -0.002(2)
C37 0.024(2) 0.041(3) 0.025(2) -0.004(2) -0.0050(18) -0.003(2)
C38 0.023(2) 0.031(2) 0.030(2) 0.0002(19) -0.0057(18) -0.0051(19)
C39 0.026(2) 0.038(3) 0.043(3) -0.007(2) 0.001(2) 0.001(2)
C40 0.077(4) 0.039(3) 0.054(3) 0.001(3) -0.010(3) 0.005(3)
C41 0.078(4) 0.067(4) 0.049(3) -0.022(3) 0.007(3) 0.017(3)
C42 0.031(2) 0.046(3) 0.028(2) -0.011(2) -0.0041(19) 0.000(2)
C43 0.025(2) 0.028(2) 0.024(2) -0.0087(18) -0.0031(18) 0.0046(18)
C44 0.022(2) 0.035(2) 0.021(2) -0.0064(18) -0.0038(17) 0.0063(18)
C45 0.036(3) 0.055(3) 0.018(2) -0.007(2) -0.0027(19) -0.005(2)
C46 0.030(2) 0.038(2) 0.0135(19) 0.0009(18) -0.0021(17) -0.002(2)
C47 0.035(2) 0.038(3) 0.018(2) 0.0040(19) -0.0040(18) 0.000(2)
C48 0.053(3) 0.037(3) 0.038(3) 0.007(2) -0.007(2) -0.002(2)
C49 0.051(3) 0.048(3) 0.044(3) 0.012(2) -0.010(2) -0.019(3)
C50 0.035(3) 0.064(3) 0.033(3) 0.006(2) -0.001(2) -0.014(3)
C51 0.026(2) 0.047(3) 0.018(2) 0.0006(19) -0.0031(18) -0.002(2)
C52 0.037(3) 0.035(2) 0.033(2) 0.005(2) -0.002(2) 0.004(2)
C53 0.050(3) 0.056(3) 0.052(3) 0.024(3) 0.000(3) 0.017(3)
C54 0.058(3) 0.041(3) 0.043(3) 0.005(2) 0.008(2) 0.013(2)
C55 0.019(2) 0.054(3) 0.026(2) -0.003(2) 0.0001(18) 0.001(2)
C56 0.037(3) 0.071(4) 0.025(2) -0.004(2) 0.007(2) -0.011(2)
C57 0.040(3) 0.075(4) 0.035(3) -0.012(3) 0.007(2) 0.012(3)
S2 0.0336(6) 0.0544(8) 0.0364(6) -0.0068(6) -0.0019(5) 0.0060(6)
O6 0.054(2) 0.071(2) 0.0348(18) -0.0099(17) -0.0007(16) 0.0025(18)
O7 0.0338(18) 0.059(2) 0.054(2) -0.0146(18) -0.0025(15) -0.0035(16)
O8 0.054(2) 0.100(3) 0.049(2) -0.016(2) 0.0163(18) -0.023(2)
S1 0.0330(15) 0.0330(7) 0.0722(10) -0.0075(7) 0.0008(11) 0.0015(11)
F1 0.156(6) 0.193(7) 0.067(3) -0.043(4) 0.044(3) -0.014(5)
F2 0.106(4) 0.105(5) 0.188(6) -0.090(5) 0.043(4) 0.000(3)
F3 0.073(3) 0.116(5) 0.130(5) -0.067(4) -0.022(3) -0.006(3)
O3 0.052(2) 0.035(3) 0.039(2) 0.000(2) 0.0032(17) 0.0124(19)
O4 0.034(2) 0.084(4) 0.195(8) -0.052(6) 0.019(4) -0.009(3)
O5 0.105(5) 0.035(2) 0.110(4) 0.021(3) 0.014(4) 0.010(3)
C59 0.080(6) 0.081(7) 0.109(7) -0.051(6) 0.046(5) -0.012(5)
S1A 0.0330(15) 0.0330(7) 0.0722(10) -0.0075(7) 0.0008(11) 0.0015(11)
F1A 0.156(6) 0.193(7) 0.067(3) -0.043(4) 0.044(3) -0.014(5)
F2A 0.106(4) 0.105(5) 0.188(6) -0.090(5) 0.043(4) 0.000(3)
F3A 0.073(3) 0.116(5) 0.130(5) -0.067(4) -0.022(3) -0.006(3)
O3A 0.052(2) 0.035(3) 0.039(2) 0.000(2) 0.0032(17) 0.0124(19)
O4A 0.034(2) 0.084(4) 0.195(8) -0.052(6) 0.019(4) -0.009(3)
O5A 0.105(5) 0.035(2) 0.110(4) 0.021(3) 0.014(4) 0.010(3)
C59A 0.080(6) 0.081(7) 0.109(7) -0.051(6) 0.046(5) -0.012(5)
Cl3 0.0929(16) 0.133(2) 0.184(2) -0.0210(18) 0.0473(16) -0.0145(14)
Cl4 0.1153(16) 0.1383(19) 0.163(2) 0.0626(16) 0.0944(16) 0.0481(14)
C61 0.090(6) 0.085(5) 0.167(8) 0.002(5) 0.079(6) -0.004(4)
C58A 0.064(8) 0.090(6) 0.044(5) -0.005(4) -0.004(6) 0.036(6)
F4A 0.137(9) 0.050(4) 0.065(3) 0.007(3) -0.002(6) 0.011(6)
F5A 0.143(18) 0.087(6) 0.059(2) -0.020(2) -0.005(5) 0.074(9)
F6A 0.064(5) 0.133(8) 0.085(5) 0.016(4) 0.000(4) 0.056(5)
C58 0.064(8) 0.090(6) 0.044(5) -0.005(4) -0.004(6) 0.036(6)
F4 0.137(9) 0.050(4) 0.065(3) 0.007(3) -0.002(6) 0.011(6)
F5 0.143(18) 0.087(6) 0.059(2) -0.020(2) -0.005(5) 0.074(9)
F6 0.064(5) 0.133(8) 0.085(5) 0.016(4) 0.000(4) 0.056(5)
Cl1 0.0967(12) 0.0620(10) 0.0384(10) 0.0086(9) 0.0153(10) 0.0359(9)
C60 0.035(3) 0.086(5) 0.041(3) 0.018(3) 0.008(3) 0.018(3)
Cl2 0.0756(15) 0.1150(18) 0.133(2) -0.0160(16) 0.0475(15) 0.0005(13)
Cl1A 0.0967(12) 0.0620(10) 0.0384(10) 0.0086(9) 0.0153(10) 0.0359(9)
C60A 0.035(3) 0.086(5) 0.041(3) 0.018(3) 0.008(3) 0.018(3)
Cl2A 0.0756(15) 0.1150(18) 0.133(2) -0.0160(16) 0.0475(15) 0.0005(13)

loop_
_atom_type_symbol
_atom_type_description
_atom_type_scat_dispersion_real
_atom_type_scat_dispersion_imag
_atom_type_scat_source
C C 0.0033 0.0016 'International Tables Vol C Tables 4.2.6.8 and 6.1.1.4'
H H 0.0000 0.0000 'International Tables Vol C Tables 4.2.6.8 and 6.1.1.4'
Cl Cl 0.1484 0.1585 'International Tables Vol C Tables 4.2.6.8 and 6.1.1.4'
F F 0.0171 0.0103 'International Tables Vol C Tables 4.2.6.8 and 6.1.1.4'
N N 0.0061 0.0033 'International Tables Vol C Tables 4.2.6.8 and 6.1.1.4'
O O 0.0106 0.0060 'International Tables Vol C Tables 4.2.6.8 and 6.1.1.4'
Pd Pd -0.9988 1.0072 'International Tables Vol C Tables 4.2.6.8 and 6.1.1.4'
S S 0.1246 0.1234 'International Tables Vol C Tables 4.2.6.8 and 6.1.1.4'

loop_
_geom_angle_atom_site_label_1
_geom_angle_atom_site_label_2
_geom_angle_atom_site_label_3
_geom_angle
O2 Pd1 Pd2 82.72(8)
O2 Pd1 N1 93.56(12)
N1 Pd1 Pd2 141.53(9)
N2 Pd1 Pd2 102.36(9)
N2 Pd1 O2 170.79(13)
N2 Pd1 N1 77.67(13)
C1 Pd1 Pd2 40.71(11)
C1 Pd1 O2 94.87(13)
C1 Pd1 N1 171.56(14)
C1 Pd1 N2 93.93(15)
O1 Pd2 Pd1 81.56(8)
O1 Pd2 N4 93.70(12)
N4 Pd2 Pd1 144.64(8)
N5 Pd2 Pd1 102.89(9)
N5 Pd2 O1 169.86(12)
N5 Pd2 N4 77.36(13)
C1 Pd2 Pd1 40.43(11)
C1 Pd2 O1 94.92(14)
C1 Pd2 N4 170.87(14)
C1 Pd2 N5 94.28(14)
C15 O1 Pd2 144.5(3)
C55 O2 Pd1 143.9(3)
C2 N1 Pd1 113.4(3)
C2 N1 C26 121.8(4)
C26 N1 Pd1 124.5(3)
C4 N2 Pd1 116.8(3)
C4 N2 C14 120.3(3)
C14 N2 Pd1 122.8(2)
C15 N3 C16 119.8(4)
C15 N3 C17 124.3(4)
C16 N3 C17 115.9(4)
C38 N4 Pd2 123.3(2)
C43 N4 Pd2 113.5(3)
C43 N4 C38 122.5(3)
C44 N5 Pd2 117.8(3)
C44 N5 C46 120.4(3)
C46 N5 Pd2 121.7(2)
C55 N6 C56 124.4(4)
C55 N6 C57 119.5(4)
C57 N6 C56 116.1(4)
Pd1 C1 Pd2 98.85(18)
Pd1 C1 H1A 112.0
Pd1 C1 H1B 112.0
Pd2 C1 H1A 112.0
Pd2 C1 H1B 112.0
H1A C1 H1B 109.7
N1 C2 C3 126.3(4)
N1 C2 C4 114.9(4)
C4 C2 C3 118.6(4)
C2 C3 H3A 109.5
C2 C3 H3B 109.5
C2 C3 H3C 109.5
H3A C3 H3B 109.5
H3A C3 H3C 109.5
H3B C3 H3C 109.5
N2 C4 C2 117.0(4)
N2 C4 C5 123.3(4)
C2 C4 C5 119.5(4)
C4 C5 H5A 109.5
C4 C5 H5B 109.5
C4 C5 H5C 109.5
H5A C5 H5B 109.5
H5A C5 H5C 109.5
H5B C5 H5C 109.5
H6A C6 H6B 109.5
H6A C6 H6C 109.5
H6B C6 H6C 109.5
C8 C6 H6A 109.5
C8 C6 H6B 109.5
C8 C6 H6C 109.5
H7A C7 H7B 109.5
H7A C7 H7C 109.5
H7B C7 H7C 109.5
C8 C7 H7A 109.5
C8 C7 H7B 109.5
C8 C7 H7C 109.5
C6 C8 C7 109.9(5)
C6 C8 H8 108.5
C7 C8 H8 108.5
C9 C8 C6 108.9(4)
C9 C8 C7 112.4(5)
C9 C8 H8 108.5
C10 C9 C8 120.8(4)
C14 C9 C8 122.3(4)
C14 C9 C10 116.9(4)
C9 C10 H10 118.8
C11 C10 C9 122.4(5)
C11 C10 H10 118.8
C10 C11 H11 120.0
C10 C11 C12 120.1(5)
C12 C11 H11 120.0
C11 C12 H12 120.1
C11 C12 C13 119.8(5)
C13 C12 H12 120.1
C12 C13 C14 119.3(4)
C12 C13 C15 118.3(4)
C14 C13 C15 122.4(4)
C9 C14 N2 119.1(4)
C9 C14 C13 121.5(4)
C13 C14 N2 119.3(4)
O1 C15 N3 118.9(4)
O1 C15 C13 122.0(4)
N3 C15 C13 119.1(4)
N3 C16 H16A 109.5
N3 C16 H16B 109.5
N3 C16 H16C 109.5
H16A C16 H16B 109.5
H16A C16 H16C 109.5
H16B C16 H16C 109.5
N3 C17 H17A 109.5
N3 C17 H17B 109.5
N3 C17 H17C 109.5
H17A C17 H17B 109.5
H17A C17 H17C 109.5
H17B C17 H17C 109.5
H18A C18 H18B 109.5
H18A C18 H18C 109.5
H18B C18 H18C 109.5
C20 C18 H18A 109.5
C20 C18 H18B 109.5
C20 C18 H18C 109.5
H19A C19 H19B 109.5
H19A C19 H19C 109.5
H19B C19 H19C 109.5
C20 C19 H19A 109.5
C20 C19 H19B 109.5
C20 C19 H19C 109.5
C18 C20 C19 108.8(5)
C18 C20 H20 107.9
C18 C20 C21 110.5(4)
C19 C20 H20 107.9
C21 C20 C19 113.7(5)
C21 C20 H20 107.9
C22 C21 C20 122.5(5)
C22 C21 C26 116.3(5)
C26 C21 C20 121.2(4)
C21 C22 H22 118.9
C23 C22 C21 122.2(5)
C23 C22 H22 118.9
C22 C23 H23 119.9
C22 C23 C24 120.2(5)
C24 C23 H23 119.9
C23 C24 H24 119.5
C23 C24 C25 120.9(5)
C25 C24 H24 119.5
C24 C25 C26 117.6(4)
C24 C25 C29 120.7(4)
C26 C25 C29 121.7(4)
C21 C26 N1 120.3(4)
C25 C26 N1 116.9(4)
C25 C26 C21 122.7(4)
H27A C27 H27B 109.5
H27A C27 H27C 109.5
H27B C27 H27C 109.5
C29 C27 H27A 109.5
C29 C27 H27B 109.5
C29 C27 H27C 109.5
H28A C28 H28B 109.5
H28A C28 H28C 109.5
H28B C28 H28C 109.5
C29 C28 H28A 109.5
C29 C28 H28B 109.5
C29 C28 H28C 109.5
C25 C29 H29 107.2
C27 C29 C25 113.5(4)
C27 C29 C28 110.7(4)
C27 C29 H29 107.2
C28 C29 C25 110.7(4)
C28 C29 H29 107.2
H30A C30 H30B 109.5
H30A C30 H30C 109.5
H30B C30 H30C 109.5
C32 C30 H30A 109.5
C32 C30 H30B 109.5
C32 C30 H30C 109.5
H31A C31 H31B 109.5
H31A C31 H31C 109.5
H31B C31 H31C 109.5
C32 C31 H31A 109.5
C32 C31 H31B 109.5
C32 C31 H31C 109.5
C30 C32 C31 110.8(4)
C30 C32 H32 107.8
C30 C32 C33 109.5(4)
C31 C32 H32 107.8
C31 C32 C33 113.0(4)
C33 C32 H32 107.8
C34 C33 C32 120.6(4)
C38 C33 C32 122.0(4)
C38 C33 C34 117.4(4)
C33 C34 H34 119.3
C35 C34 C33 121.4(4)
C35 C34 H34 119.3
C34 C35 H35 119.7
C34 C35 C36 120.5(4)
C36 C35 H35 119.7
C35 C36 H36 119.6
C35 C36 C37 120.8(4)
C37 C36 H36 119.6
C36 C37 C38 117.6(4)
C36 C37 C39 121.4(4)
C38 C37 C39 121.1(4)
C33 C38 N4 121.0(4)
C33 C38 C37 122.3(4)
C37 C38 N4 116.5(4)
C37 C39 H39 107.5
C40 C39 C37 110.8(4)
C40 C39 H39 107.5
C41 C39 C37 112.5(4)
C41 C39 H39 107.5
C41 C39 C40 110.8(4)
C39 C40 H40A 109.5
C39 C40 H40B 109.5
C39 C40 H40C 109.5
H40A C40 H40B 109.5
H40A C40 H40C 109.5
H40B C40 H40C 109.5
C39 C41 H41A 109.5
C39 C41 H41B 109.5
C39 C41 H41C 109.5
H41A C41 H41B 109.5
H41A C41 H41C 109.5
H41B C41 H41C 109.5
H42A C42 H42B 109.5
H42A C42 H42C 109.5
H42B C42 H42C 109.5
C43 C42 H42A 109.5
C43 C42 H42B 109.5
C43 C42 H42C 109.5
N4 C43 C42 125.6(4)
N4 C43 C44 115.4(3)
C42 C43 C44 118.8(4)
N5 C44 C43 115.6(3)
N5 C44 C45 123.8(4)
C45 C44 C43 120.3(3)
C44 C45 H45A 109.5
C44 C45 H45B 109.5
C44 C45 H45C 109.5
H45A C45 H45B 109.5
H45A C45 H45C 109.5
H45B C45 H45C 109.5
C47 C46 N5 118.2(4)
C51 C46 N5 119.5(4)
C51 C46 C47 121.9(4)
C46 C47 C52 121.2(4)
C48 C47 C46 116.8(4)
C48 C47 C52 121.7(4)
C47 C48 H48 119.0
C49 C48 C47 122.1(5)
C49 C48 H48 119.0
C48 C49 H49 119.8
C50 C49 C48 120.4(5)
C50 C49 H49 119.8
C49 C50 H50 120.1
C49 C50 C51 119.7(4)
C51 C50 H50 120.1
C46 C51 C50 119.0(4)
C46 C51 C55 121.5(4)
C50 C51 C55 119.4(4)
C47 C52 H52 107.8
C47 C52 C53 113.2(4)
C47 C52 C54 109.5(3)
C53 C52 H52 107.8
C53 C52 C54 110.5(4)
C54 C52 H52 107.8
C52 C53 H53A 109.5
C52 C53 H53B 109.5
C52 C53 H53C 109.5
H53A C53 H53B 109.5
H53A C53 H53C 109.5
H53B C53 H53C 109.5
C52 C54 H54A 109.5
C52 C54 H54B 109.5
C52 C54 H54C 109.5
H54A C54 H54B 109.5
H54A C54 H54C 109.5
H54B C54 H54C 109.5
O2 C55 N6 118.8(4)
O2 C55 C51 121.7(4)
N6 C55 C51 119.5(4)
N6 C56 H56A 109.5
N6 C56 H56B 109.5
N6 C56 H56C 109.5
H56A C56 H56B 109.5
H56A C56 H56C 109.5
H56B C56 H56C 109.5
N6 C57 H57A 109.5
N6 C57 H57B 109.5
N6 C57 H57C 109.5
H57A C57 H57B 109.5
H57A C57 H57C 109.5
H57B C57 H57C 109.5
O6 S2 C58A 104.1(5)
O6 S2 C58 102.4(9)
O7 S2 O6 115.6(2)
O7 S2 O8 113.3(2)
O7 S2 C58A 107.7(4)
O7 S2 C58 93.6(7)
O8 S2 O6 114.8(2)
O8 S2 C58A 99.1(4)
O8 S2 C58 114.7(7)
O3 S1 O4 113.1(3)
O3 S1 C59 103.6(3)
O4 S1 C59 101.6(3)
O5 S1 O3 114.2(4)
O5 S1 O4 118.2(4)
O5 S1 C59 103.4(4)
F1 C59 S1 112.0(5)
F1 C59 F2 109.3(7)
F2 C59 S1 110.8(6)
F3 C59 S1 112.3(5)
F3 C59 F1 104.2(7)
F3 C59 F2 108.0(6)
O3A S1A O4A 114.4(12)
O3A S1A C59A 103.7(11)
O4A S1A C59A 101.8(11)
O5A S1A O3A 116.5(13)
O5A S1A O4A 114.2(13)
O5A S1A C59A 103.6(10)
F1A C59A S1A 111.9(12)
F1A C59A F2A 108.7(14)
F2A C59A S1A 110.9(12)
F3A C59A S1A 111.5(11)
F3A C59A F1A 105.1(14)
F3A C59A F2A 108.6(14)
Cl3 C61 Cl4 113.6(4)
Cl3 C61 H61A 108.8
Cl3 C61 H61B 108.8
Cl4 C61 H61A 108.8
Cl4 C61 H61B 108.8
H61A C61 H61B 107.7
F4A C58A S2 108.9(8)
F4A C58A F5A 104(3)
F4A C58A F6A 109.8(8)
F5A C58A S2 114.0(18)
F5A C58A F6A 110(2)
F6A C58A S2 109.3(8)
F4 C58 S2 118.4(15)
F4 C58 F5 112(5)
F4 C58 F6 107.3(15)
F5 C58 S2 104(4)
F5 C58 F6 104(4)
F6 C58 S2 110.0(14)
Cl1 C60 H60A 109.0
Cl1 C60 H60B 109.0
Cl1 C60 Cl2 113.0(3)
H60A C60 H60B 107.8
Cl2 C60 H60A 109.0
Cl2 C60 H60B 109.0
Cl1A C60A H60C 111.3
Cl1A C60A H60D 111.3
Cl1A C60A Cl2A 102.4(17)
H60C C60A H60D 109.2
Cl2A C60A H60C 111.3
Cl2A C60A H60D 111.3

loop_
_geom_bond_atom_site_label_1
_geom_bond_atom_site_label_2
_geom_bond_distance
Pd1 Pd2 3.0142(4)
Pd1 O2 2.068(3)
Pd1 N1 2.161(3)
Pd1 N2 2.001(3)
Pd1 C1 1.979(4)
Pd2 O1 2.073(3)
Pd2 N4 2.154(3)
Pd2 N5 2.006(3)
Pd2 C1 1.990(4)
O1 C15 1.257(5)
O2 C55 1.258(5)
N1 C2 1.280(5)
N1 C26 1.438(5)
N2 C4 1.301(5)
N2 C14 1.434(5)
N3 C15 1.316(5)
N3 C16 1.457(6)
N3 C17 1.474(6)
N4 C38 1.431(5)
N4 C43 1.279(5)
N5 C44 1.294(5)
N5 C46 1.431(5)
N6 C55 1.325(5)
N6 C56 1.467(5)
N6 C57 1.456(6)
C1 H1A 0.9900
C1 H1B 0.9900
C2 C3 1.503(6)
C2 C4 1.480(6)
C3 H3A 0.9800
C3 H3B 0.9800
C3 H3C 0.9800
C4 C5 1.492(6)
C5 H5A 0.9800
C5 H5B 0.9800
C5 H5C 0.9800
C6 H6A 0.9800
C6 H6B 0.9800
C6 H6C 0.9800
C6 C8 1.528(8)
C7 H7A 0.9800
C7 H7B 0.9800
C7 H7C 0.9800
C7 C8 1.533(6)
C8 H8 1.0000
C8 C9 1.512(7)
C9 C10 1.396(7)
C9 C14 1.395(6)
C10 H10 0.9500
C10 C11 1.370(7)
C11 H11 0.9500
C11 C12 1.381(7)
C12 H12 0.9500
C12 C13 1.388(6)
C13 C14 1.401(6)
C13 C15 1.489(6)
C16 H16A 0.9800
C16 H16B 0.9800
C16 H16C 0.9800
C17 H17A 0.9800
C17 H17B 0.9800
C17 H17C 0.9800
C18 H18A 0.9800
C18 H18B 0.9800
C18 H18C 0.9800
C18 C20 1.509(7)
C19 H19A 0.9800
C19 H19B 0.9800
C19 H19C 0.9800
C19 C20 1.531(7)
C20 H20 1.0000
C20 C21 1.512(7)
C21 C22 1.390(7)
C21 C26 1.400(6)
C22 H22 0.9500
C22 C23 1.365(8)
C23 H23 0.9500
C23 C24 1.373(7)
C24 H24 0.9500
C24 C25 1.385(6)
C25 C26 1.398(6)
C25 C29 1.520(6)
C27 H27A 0.9800
C27 H27B 0.9800
C27 H27C 0.9800
C27 C29 1.507(7)
C28 H28A 0.9800
C28 H28B 0.9800
C28 H28C 0.9800
C28 C29 1.517(7)
C29 H29 1.0000
C30 H30A 0.9800
C30 H30B 0.9800
C30 H30C 0.9800
C30 C32 1.506(7)
C31 H31A 0.9800
C31 H31B 0.9800
C31 H31C 0.9800
C31 C32 1.506(6)
C32 H32 1.0000
C32 C33 1.530(7)
C33 C34 1.391(6)
C33 C38 1.391(6)
C34 H34 0.9500
C34 C35 1.369(7)
C35 H35 0.9500
C35 C36 1.375(6)
C36 H36 0.9500
C36 C37 1.393(6)
C37 C38 1.403(6)
C37 C39 1.515(6)
C39 H39 1.0000
C39 C40 1.513(6)
C39 C41 1.513(6)
C40 H40A 0.9800
C40 H40B 0.9800
C40 H40C 0.9800
C41 H41A 0.9800
C41 H41B 0.9800
C41 H41C 0.9800
C42 H42A 0.9800
C42 H42B 0.9800
C42 H42C 0.9800
C42 C43 1.485(5)
C43 C44 1.493(6)
C44 C45 1.492(5)
C45 H45A 0.9800
C45 H45B 0.9800
C45 H45C 0.9800
C46 C47 1.396(6)
C46 C51 1.392(6)
C47 C48 1.386(6)
C47 C52 1.518(6)
C48 H48 0.9500
C48 C49 1.375(7)
C49 H49 0.9500
C49 C50 1.372(7)
C50 H50 0.9500
C50 C51 1.393(6)
C51 C55 1.494(6)
C52 H52 1.0000
C52 C53 1.522(6)
C52 C54 1.538(6)
C53 H53A 0.9800
C53 H53B 0.9800
C53 H53C 0.9800
C54 H54A 0.9800
C54 H54B 0.9800
C54 H54C 0.9800
C56 H56A 0.9800
C56 H56B 0.9800
C56 H56C 0.9800
C57 H57A 0.9800
C57 H57B 0.9800
C57 H57C 0.9800
S2 O6 1.436(3)
S2 O7 1.426(3)
S2 O8 1.436(4)
S2 C58A 1.819(9)
S2 C58 1.843(15)
S1 O3 1.426(4)
S1 O4 1.432(5)
S1 O5 1.412(5)
S1 C59 1.803(7)
F1 C59 1.333(6)
F2 C59 1.346(6)
F3 C59 1.314(6)
S1A O3A 1.419(9)
S1A O4A 1.430(10)
S1A O5A 1.409(9)
S1A C59A 1.805(10)
F1A C59A 1.330(5)
F2A C59A 1.334(5)
F3A C59A 1.327(5)
Cl3 C61 1.727(8)
Cl4 C61 1.733(8)
C61 H61A 0.9900
C61 H61B 0.9900
C58A F4A 1.319(10)
C58A F5A 1.336(14)
C58A F6A 1.350(10)
C58 F4 1.336(8)
C58 F5 1.338(16)
C58 F6 1.341(14)
Cl1 C60 1.731(5)
C60 H60A 0.9900
C60 H60B 0.9900
C60 Cl2 1.742(6)
Cl1A C60A 1.722(17)
C60A H60C 0.9900
C60A H60D 0.9900
C60A Cl2A 1.737(17)

loop_
_geom_torsion_atom_site_label_1
_geom_torsion_atom_site_label_2
_geom_torsion_atom_site_label_3
_geom_torsion_atom_site_label_4
_geom_torsion
Pd1 O2 C55 N6 165.3(3)
Pd1 O2 C55 C51 -16.0(7)
Pd1 N1 C2 C3 173.2(4)
Pd1 N1 C2 C4 -2.1(5)
Pd1 N1 C26 C21 110.7(4)
Pd1 N1 C26 C25 -65.5(4)
Pd1 N2 C4 C2 -4.6(5)
Pd1 N2 C4 C5 -179.7(3)
Pd1 N2 C14 C9 94.4(4)
Pd1 N2 C14 C13 -80.6(4)
Pd2 O1 C15 N3 177.2(3)
Pd2 O1 C15 C13 -5.4(7)
Pd2 N4 C38 C33 110.9(4)
Pd2 N4 C38 C37 -65.0(4)
Pd2 N4 C43 C42 174.8(3)
Pd2 N4 C43 C44 -0.5(4)
Pd2 N5 C44 C43 -6.2(4)
Pd2 N5 C44 C45 -179.7(3)
Pd2 N5 C46 C47 93.0(4)
Pd2 N5 C46 C51 -80.3(4)
N1 C2 C4 N2 4.5(6)
N1 C2 C4 C5 179.8(4)
N4 C43 C44 N5 4.3(5)
N4 C43 C44 C45 178.0(4)
N5 C46 C47 C48 -174.2(3)
N5 C46 C47 C52 1.3(5)
N5 C46 C51 C50 175.1(3)
N5 C46 C51 C55 -1.4(6)
C2 N1 C26 C21 -76.3(5)
C2 N1 C26 C25 107.6(5)
C3 C2 C4 N2 -171.2(4)
C3 C2 C4 C5 4.1(6)
C4 N2 C14 C9 -82.8(5)
C4 N2 C14 C13 102.2(4)
C6 C8 C9 C10 68.1(6)
C6 C8 C9 C14 -109.4(5)
C7 C8 C9 C10 -53.9(6)
C7 C8 C9 C14 128.6(5)
C8 C9 C10 C11 -177.4(4)
C8 C9 C14 N2 0.8(6)
C8 C9 C14 C13 175.7(4)
C9 C10 C11 C12 0.9(7)
C10 C9 C14 N2 -176.7(4)
C10 C9 C14 C13 -1.9(6)
C10 C11 C12 C13 -0.3(7)
C11 C12 C13 C14 -1.4(6)
C11 C12 C13 C15 176.8(4)
C12 C13 C14 N2 177.3(4)
C12 C13 C14 C9 2.5(6)
C12 C13 C15 O1 -102.9(5)
C12 C13 C15 N3 74.5(5)
C14 N2 C4 C2 172.7(4)
C14 N2 C4 C5 -2.4(6)
C14 C9 C10 C11 0.2(7)
C14 C13 C15 O1 75.2(5)
C14 C13 C15 N3 -107.4(5)
C15 C13 C14 N2 -0.7(6)
C15 C13 C14 C9 -175.6(4)
C16 N3 C15 O1 1.4(7)
C16 N3 C15 C13 -176.1(4)
C17 N3 C15 O1 -178.9(4)
C17 N3 C15 C13 3.6(7)
C18 C20 C21 C22 100.5(6)
C18 C20 C21 C26 -77.7(6)
C19 C20 C21 C22 -22.3(7)
C19 C20 C21 C26 159.5(5)
C20 C21 C22 C23 -177.4(5)
C20 C21 C26 N1 1.9(6)
C20 C21 C26 C25 177.8(4)
C21 C22 C23 C24 -0.7(8)
C22 C21 C26 N1 -176.4(4)
C22 C21 C26 C25 -0.5(6)
C22 C23 C24 C25 0.1(8)
C23 C24 C25 C26 0.2(7)
C23 C24 C25 C29 -178.1(4)
C24 C25 C26 N1 176.1(4)
C24 C25 C26 C21 0.0(6)
C24 C25 C29 C27 -39.8(6)
C24 C25 C29 C28 85.4(6)
C26 N1 C2 C3 -0.5(7)
C26 N1 C2 C4 -175.8(4)
C26 C21 C22 C23 0.9(7)
C26 C25 C29 C27 142.0(4)
C26 C25 C29 C28 -92.8(5)
C29 C25 C26 N1 -5.7(6)
C29 C25 C26 C21 178.3(4)
C30 C32 C33 C34 87.3(6)
C30 C32 C33 C38 -91.1(6)
C31 C32 C33 C34 -36.7(6)
C31 C32 C33 C38 144.9(4)
C32 C33 C34 C35 -179.1(4)
C32 C33 C38 N4 4.9(6)
C32 C33 C38 C37 -179.5(4)
C33 C34 C35 C36 -0.7(7)
C34 C33 C38 N4 -173.5(4)
C34 C33 C38 C37 2.1(6)
C34 C35 C36 C37 0.7(7)
C35 C36 C37 C38 0.7(6)
C35 C36 C37 C39 -178.1(4)
C36 C37 C38 N4 173.7(3)
C36 C37 C38 C33 -2.1(6)
C36 C37 C39 C40 85.2(5)
C36 C37 C39 C41 -39.5(5)
C38 N4 C43 C42 3.8(6)
C38 N4 C43 C44 -171.5(3)
C38 C33 C34 C35 -0.6(6)
C38 C37 C39 C40 -93.5(5)
C38 C37 C39 C41 141.8(4)
C39 C37 C38 N4 -7.5(5)
C39 C37 C38 C33 176.7(4)
C42 C43 C44 N5 -171.4(4)
C42 C43 C44 C45 2.4(6)
C43 N4 C38 C33 -79.0(5)
C43 N4 C38 C37 105.1(4)
C44 N5 C46 C47 -82.2(5)
C44 N5 C46 C51 104.5(4)
C46 N5 C44 C43 169.2(3)
C46 N5 C44 C45 -4.2(6)
C46 C47 C48 C49 0.1(6)
C46 C47 C52 C53 143.1(4)
C46 C47 C52 C54 -93.1(5)
C46 C51 C55 O2 80.9(5)
C46 C51 C55 N6 -100.3(5)
C47 C46 C51 C50 2.0(6)
C47 C46 C51 C55 -174.5(4)
C47 C48 C49 C50 -0.1(7)
C48 C47 C52 C53 -41.7(6)
C48 C47 C52 C54 82.2(5)
C48 C49 C50 C51 1.0(7)
C49 C50 C51 C46 -2.0(6)
C49 C50 C51 C55 174.6(4)
C50 C51 C55 O2 -95.6(5)
C50 C51 C55 N6 83.2(5)
C51 C46 C47 C48 -1.0(6)
C51 C46 C47 C52 174.4(4)
C52 C47 C48 C49 -175.4(4)
C56 N6 C55 O2 -179.4(4)
C56 N6 C55 C51 1.8(6)
C57 N6 C55 O2 -2.2(6)
C57 N6 C55 C51 179.0(4)
O6 S2 C58A F4A -52.4(8)
O6 S2 C58A F5A -168(3)
O6 S2 C58A F6A 67.5(8)
O6 S2 C58 F4 -60.8(19)
O6 S2 C58 F5 174(5)
O6 S2 C58 F6 63.1(16)
O7 S2 C58A F4A 70.8(9)
O7 S2 C58A F5A -45(3)
O7 S2 C58A F6A -169.3(7)
O7 S2 C58 F4 56.4(19)
O7 S2 C58 F5 -69(5)
O7 S2 C58 F6 -179.7(16)
O8 S2 C58A F4A -171.0(7)
O8 S2 C58A F5A 73(3)
O8 S2 C58A F6A -51.1(8)
O8 S2 C58 F4 174.2(16)
O8 S2 C58 F5 49(5)
O8 S2 C58 F6 -62.0(18)
O3 S1 C59 F1 -59.5(6)
O3 S1 C59 F2 178.1(6)
O3 S1 C59 F3 57.3(7)
O4 S1 C59 F1 58.0(6)
O4 S1 C59 F2 -64.3(7)
O4 S1 C59 F3 174.9(6)
O5 S1 C59 F1 -179.0(5)
O5 S1 C59 F2 58.7(6)
O5 S1 C59 F3 -62.1(6)
O3A S1A C59A F1A -57(2)
O3A S1A C59A F2A -179(2)
O3A S1A C59A F3A 60(2)
O4A S1A C59A F1A 62(2)
O4A S1A C59A F2A -60(2)
O4A S1A C59A F3A 179(2)
O5A S1A C59A F1A -179(2)
O5A S1A C59A F2A 59(2)
O5A S1A C59A F3A -62(2)
